data_2200386
loop_
_publ_author_name
'H\"okelek, Tuncer'
'Bat\?i, H\"umeyra'
'Bekdemir, Yunus'
'K\"ut\"uk, Halil'

_publ_section_title
;
 2,3-Dimethylquinoxaline--dimethylglyoxime (1/1)
;
_journal_issue 8
_journal_name_full 'Acta Crystallographica Section E'
_journal_page_first o663
_journal_page_last o665
_journal_paper_doi 10.1107/S1600536801010765
_journal_volume 57
_journal_year 2001
_chemical_formula_iupac 'C10 H10 N2, C4 H8 N2 O2'
_chemical_formula_moiety 'C10 H10 N2, C4 H8 N2 O2'
_chemical_formula_sum 'C14 H18 N4 O2'
_chemical_formula_weight 274.32
_chemical_name_systematic
;
 ?
;
_space_group_IT_number 2
_symmetry_cell_setting triclinic
_symmetry_space_group_name_Hall '-P 1'
_symmetry_space_group_name_H-M 'P -1'
_audit_creation_method SHELXL-97
_cell_angle_alpha 91.779(18)
_cell_angle_beta 106.668(14)
_cell_angle_gamma 111.018(10)
_cell_formula_units_Z 2
_cell_length_a 7.9814(10)
_cell_length_b 8.2719(10)
_cell_length_c 12.168(3)
_cell_measurement_reflns_used 25
_cell_measurement_temperature 294(2)
_cell_measurement_theta_max 11
_cell_measurement_theta_min 10
_cell_volume 710.3(2)
_computing_cell_refinement MolEN
_computing_data_collection 'MolEN (Fair, 1990)'
_computing_data_reduction MolEN
_computing_molecular_graphics 'ORTEPII (Johnson, 1976)'
_computing_publication_material MolEN
_computing_structure_refinement 'SHELXL97 (Sheldrick, 1997)'
_computing_structure_solution 'SHELXS97 (Sheldrick, 1990)'
_diffrn_ambient_temperature 294(2)
_diffrn_measured_fraction_theta_full 1.000
_diffrn_measured_fraction_theta_max 1.000
_diffrn_measurement_device_type 'Enraf-Nonius CAD-4'
_diffrn_measurement_method \w/2\q
_diffrn_radiation_monochromator graphite
_diffrn_radiation_source 'fine-focus sealed tube'
_diffrn_radiation_type MoK\a
_diffrn_radiation_wavelength .71073
_diffrn_reflns_av_R_equivalents .0000
_diffrn_reflns_av_sigmaI/netI .0220
_diffrn_reflns_limit_h_max 9
_diffrn_reflns_limit_h_min 0
_diffrn_reflns_limit_k_max 9
_diffrn_reflns_limit_k_min -10
_diffrn_reflns_limit_l_max 14
_diffrn_reflns_limit_l_min -15
_diffrn_reflns_number 2884
_diffrn_reflns_theta_full 26.29
_diffrn_reflns_theta_max 26.29
_diffrn_reflns_theta_min 2.67
_diffrn_standards_decay_% 1
_diffrn_standards_interval_time 120
_diffrn_standards_number 3
_exptl_absorpt_coefficient_mu .089
_exptl_absorpt_correction_T_max .982
_exptl_absorpt_correction_T_min .974
_exptl_absorpt_correction_type '\y scan'
_exptl_absorpt_process_details '(Fair, 1990)'
_exptl_crystal_colour yellow
_exptl_crystal_density_diffrn 1.283
_exptl_crystal_density_method 'not measured'
_exptl_crystal_description rod-shaped
_exptl_crystal_F_000 292
_exptl_crystal_size_max .30
_exptl_crystal_size_mid .25
_exptl_crystal_size_min .20
_refine_diff_density_max .195
_refine_diff_density_min -.225
_refine_ls_extinction_method none
_refine_ls_goodness_of_fit_ref 1.084
_refine_ls_hydrogen_treatment mixed
_refine_ls_matrix_type full
_refine_ls_number_parameters 193
_refine_ls_number_reflns 2884
_refine_ls_number_restraints 0
_refine_ls_restrained_S_all 1.084
_refine_ls_R_factor_all .0627
_refine_ls_R_factor_gt .0458
_refine_ls_shift/su_max <0.001
_refine_ls_shift/su_mean .000
_refine_ls_structure_factor_coef Fsqd
_refine_ls_weighting_details 'calc w = 1/[\s^2^(Fo^2^)+(0.0745P)^2^+0.0913P] where P = (Fo^2^+2Fc^2^)/3'
_refine_ls_weighting_scheme calc
_refine_ls_wR_factor_ref .1332
_reflns_number_gt 2244
_reflns_number_total 2884
_reflns_threshold_expression I>2\s(I)
_cod_data_source_file bt6055.cif
_cod_data_source_block I
_cod_database_code 2200386
_cod_database_fobs_code 2200386

loop_
_symmetry_equiv_pos_as_xyz
'x, y, z'
'-x, -y, -z'

loop_
_atom_site_label
_atom_site_fract_x
_atom_site_fract_y
_atom_site_fract_z
_atom_site_U_iso_or_equiv
_atom_site_adp_type
_atom_site_calc_flag
_atom_site_refinement_flags
_atom_site_occupancy
_atom_site_disorder_assembly
_atom_site_disorder_group
_atom_site_type_symbol
C1 .41475(19) -.03235(18) .44813(11) .0359(3) Uani d . 1 . . C
C3 .27915(19) .05366(18) -.04196(12) .0337(3) Uani d . 1 . . C
C5 .53352(19) .26909(18) .09310(12) .0343(3) Uani d . 1 . . C
C10 .6008(2) .34364(18) .00366(12) .0347(3) Uani d . 1 . . C
C11 .3451(2) .13324(19) -.13348(12) .0366(3) Uani d . 1 . . C
C14 .5746(2) .51620(19) -.44390(12) .0414(4) Uani d . 1 . . C
N1 .43691(17) .03273(16) .35668(10) .0403(3) Uani d . 1 . . N
N2 .37163(16) .12052(15) .06745(10) .0351(3) Uani d . 1 . . N
N3 .50272(17) .27221(16) -.10997(10) .0384(3) Uani d . 1 . . N
N4 .5232(2) .42225(18) -.36865(11) .0480(3) Uani d . 1 . . N
O1 .27003(15) -.03360(16) .26142(9) .0512(3) Uani d . 1 . . O
O2 .67083(19) .45902(19) -.26459(11) .0635(4) Uani d . 1 . . O
C2 .2332(2) -.1654(2) .45309(14) .0538(5) Uani d . 1 . . C
H2A .1363 -.1868 .3798 .081 Uiso calc PR .50 . . H
H2B .1968 -.1226 .5130 .081 Uiso calc PR .50 . . H
H2C .2498 -.2724 .4696 .081 Uiso calc PR .50 . . H
H2D .2523 -.2011 .5285 .081 Uiso calc PR .50 . . H
H2E .1918 -.2653 .3953 .081 Uiso calc PR .50 . . H
H2F .1388 -.1154 .4387 .081 Uiso calc PR .50 . . H
C4 .1028(2) -.10884(19) -.07081(14) .0443(4) Uani d . 1 . . C
H4A .0866 -.1514 -.0005 .066 Uiso calc R 1 . . H
H4B .1132 -.1967 -.1189 .066 Uiso calc R 1 . . H
H4C -.0044 -.0826 -.1116 .066 Uiso calc R 1 . . H
C6 .6350(2) .3473(2) .20883(13) .0439(4) Uani d . 1 . . C
H6 .5904 .3009 .2683 .053 Uiso calc R 1 . . H
C7 .7989(2) .4915(2) .23377(14) .0503(4) Uani d . 1 . . C
H7 .8660 .5425 .3106 .060 Uiso calc R 1 . . H
C8 .8679(2) .5643(2) .14522(15) .0495(4) Uani d . 1 . . C
H8 .9809 .6618 .1639 .059 Uiso calc R 1 . . H
C9 .7705(2) .4932(2) .03228(14) .0440(4) Uani d . 1 . . C
H9 .8159 .5431 -.0261 .053 Uiso calc R 1 . . H
C12 .2337(2) .0600(2) -.25797(13) .0520(4) Uani d . 1 . . C
H12A .2928 .1336 -.3067 .078 Uiso calc R 1 . . H
H12B .1071 .0554 -.2732 .078 Uiso calc R 1 . . H
H12C .2298 -.0559 -.2739 .078 Uiso calc R 1 . . H
C13 .7696(3) .6519(2) -.42280(16) .0601(5) Uani d . 1 . . C
H13A .8442 .6635 -.3434 .090 Uiso calc PR .50 . . H
H13B .7613 .7623 -.4386 .090 Uiso calc PR .50 . . H
H13C .8280 .6170 -.4729 .090 Uiso calc PR .50 . . H
H13D .7781 .6984 -.4932 .090 Uiso calc PR .50 . . H
H13E .8611 .5995 -.3980 .090 Uiso calc PR .50 . . H
H13F .7943 .7448 -.3637 .090 Uiso calc PR .50 . . H
H1 .303(3) .009(3) .2045(19) .071(6) Uiso d . 1 . . H
H2 .619(3) .397(3) -.224(2) .081(7) Uiso d . 1 . . H

loop_
_atom_site_aniso_label
_atom_site_aniso_U_11
_atom_site_aniso_U_22
_atom_site_aniso_U_33
_atom_site_aniso_U_12
_atom_site_aniso_U_13
_atom_site_aniso_U_23
C1 .0342(7) .0367(7) .0343(7) .0081(6) .0137(6) .0092(6)
C3 .0320(7) .0355(7) .0373(7) .0151(6) .0134(6) .0086(6)
C5 .0334(7) .0351(7) .0365(7) .0131(6) .0136(6) .0109(6)
C10 .0353(7) .0358(7) .0368(7) .0145(6) .0149(6) .0139(6)
C11 .0369(7) .0406(8) .0363(8) .0176(6) .0135(6) .0101(6)
C14 .0463(9) .0417(8) .0389(8) .0135(7) .0213(7) .0129(6)
N1 .0352(6) .0453(7) .0337(6) .0079(5) .0103(5) .0108(5)
N2 .0338(6) .0364(6) .0367(6) .0114(5) .0159(5) .0121(5)
N3 .0391(7) .0437(7) .0356(7) .0157(6) .0162(5) .0141(5)
N4 .0506(8) .0569(8) .0367(7) .0165(6) .0188(6) .0171(6)
O1 .0396(6) .0650(7) .0332(6) .0050(5) .0071(5) .0153(5)
O2 .0572(8) .0833(9) .0411(7) .0148(7) .0164(6) .0293(6)
C2 .0382(8) .0633(10) .0411(9) -.0015(7) .0113(7) .0172(7)
C4 .0377(8) .0417(8) .0493(9) .0091(7) .0158(7) .0057(7)
C6 .0466(9) .0458(8) .0364(8) .0113(7) .0168(7) .0109(6)
C7 .0489(9) .0466(9) .0402(8) .0067(7) .0073(7) .0018(7)
C8 .0401(8) .0393(8) .0572(10) .0028(7) .0141(7) .0090(7)
C9 .0401(8) .0419(8) .0491(9) .0098(7) .0199(7) .0169(7)
C12 .0539(10) .0612(10) .0348(8) .0166(8) .0122(7) .0065(7)
C13 .0506(10) .0640(11) .0518(10) .0051(9) .0163(8) .0210(8)

loop_
_atom_type_symbol
_atom_type_description
_atom_type_scat_dispersion_real
_atom_type_scat_dispersion_imag
_atom_type_scat_source
C C .0033 .0016 'International Tables Vol C Tables 4.2.6.8 and 6.1.1.4'
H H .0000 .0000 'International Tables Vol C Tables 4.2.6.8 and 6.1.1.4'
N N .0061 .0033 'International Tables Vol C Tables 4.2.6.8 and 6.1.1.4'
O O .0106 .0060 'International Tables Vol C Tables 4.2.6.8 and 6.1.1.4'

loop_
_geom_angle_atom_site_label_1
_geom_angle_atom_site_label_2
_geom_angle_atom_site_label_3
_geom_angle_site_symmetry_1
_geom_angle_site_symmetry_3
_geom_angle
_geom_angle_publ_flag
N1 C1 C1 . 2_656 115.18(15) yes
N1 C1 C2 . . 124.09(13) yes
C1 C1 C2 2_656 . 120.73(15) yes
N2 C3 C11 . . 121.25(12) yes
N2 C3 C4 . . 118.64(12) ?
C11 C3 C4 . . 120.12(13) ?
N2 C5 C6 . . 120.23(12) ?
N2 C5 C10 . . 120.40(13) ?
C6 C5 C10 . . 119.37(13) ?
N3 C10 C9 . . 119.98(13) ?
N3 C10 C5 . . 120.59(13) ?
C9 C10 C5 . . 119.43(13) ?
N3 C11 C3 . . 121.11(13) yes
N3 C11 C12 . . 118.26(13) ?
C3 C11 C12 . . 120.63(13) ?
N4 C14 C14 . 2_664 115.03(17) yes
N4 C14 C13 . . 124.25(15) yes
C14 C14 C13 2_664 . 120.72(16) yes
C1 N1 O1 . . 112.39(12) yes
C3 N2 C5 . . 118.23(11) yes
C11 N3 C10 . . 118.35(12) yes
C14 N4 O2 . . 112.15(13) yes
N1 O1 H1 . . 104.5(14) yes
N4 O2 H2 . . 102.4(16) yes
C1 C2 H2A . . 109.5 ?
C1 C2 H2B . . 109.5 ?
H2A C2 H2B . . 109.5 ?
C1 C2 H2C . . 109.5 ?
H2A C2 H2C . . 109.5 ?
H2B C2 H2C . . 109.5 ?
C1 C2 H2D . . 109.5 ?
H2A C2 H2D . . 141.1 ?
H2B C2 H2D . . 56.3 ?
H2C C2 H2D . . 56.3 ?
C1 C2 H2E . . 109.5 ?
H2A C2 H2E . . 56.3 ?
H2B C2 H2E . . 141.1 ?
H2C C2 H2E . . 56.3 ?
H2D C2 H2E . . 109.5 ?
C1 C2 H2F . . 109.5 ?
H2A C2 H2F . . 56.3 ?
H2B C2 H2F . . 56.3 ?
H2C C2 H2F . . 141.1 ?
H2D C2 H2F . . 109.5 ?
H2E C2 H2F . . 109.5 ?
C3 C4 H4A . . 109.5 ?
C3 C4 H4B . . 109.5 ?
H4A C4 H4B . . 109.5 ?
C3 C4 H4C . . 109.5 ?
H4A C4 H4C . . 109.5 ?
H4B C4 H4C . . 109.5 ?
C7 C6 C5 . . 119.83(14) ?
C7 C6 H6 . . 120.1 ?
C5 C6 H6 . . 120.1 ?
C6 C7 C8 . . 120.96(15) ?
C6 C7 H7 . . 119.5 ?
C8 C7 H7 . . 119.5 ?
C9 C8 C7 . . 120.41(14) ?
C9 C8 H8 . . 119.8 ?
C7 C8 H8 . . 119.8 ?
C8 C9 C10 . . 119.99(14) ?
C8 C9 H9 . . 120.0 ?
C10 C9 H9 . . 120.0 ?
C11 C12 H12A . . 109.5 ?
C11 C12 H12B . . 109.5 ?
H12A C12 H12B . . 109.5 ?
C11 C12 H12C . . 109.5 ?
H12A C12 H12C . . 109.5 ?
H12B C12 H12C . . 109.5 ?
C14 C13 H13A . . 109.5 ?
C14 C13 H13B . . 109.5 ?
H13A C13 H13B . . 109.5 ?
C14 C13 H13C . . 109.5 ?
H13A C13 H13C . . 109.5 ?
H13B C13 H13C . . 109.5 ?
C14 C13 H13D . . 109.5 ?
H13A C13 H13D . . 141.1 ?
H13B C13 H13D . . 56.3 ?
H13C C13 H13D . . 56.3 ?
C14 C13 H13E . . 109.5 ?
H13A C13 H13E . . 56.3 ?
H13B C13 H13E . . 141.1 ?
H13C C13 H13E . . 56.3 ?
H13D C13 H13E . . 109.5 ?
C14 C13 H13F . . 109.5 ?
H13A C13 H13F . . 56.3 ?
H13B C13 H13F . . 56.3 ?
H13C C13 H13F . . 141.1 ?
H13D C13 H13F . . 109.5 ?
H13E C13 H13F . . 109.5 ?

loop_
_geom_bond_atom_site_label_1
_geom_bond_atom_site_label_2
_geom_bond_site_symmetry_2
_geom_bond_distance
_geom_bond_publ_flag
C1 N1 . 1.2811(18) yes
C1 C1 2_656 1.477(3) yes
C1 C2 . 1.491(2) yes
C3 N2 . 1.3119(18) yes
C3 C11 . 1.4434(19) ?
C3 C4 . 1.497(2) ?
C5 N2 . 1.3723(18) yes
C5 C6 . 1.404(2) ?
C5 C10 . 1.4114(19) ?
C10 N3 . 1.3676(19) yes
C10 C9 . 1.410(2) ?
C11 N3 . 1.3123(19) yes
C11 C12 . 1.495(2) ?
C14 N4 . 1.2813(19) yes
C14 C14 2_664 1.473(3) yes
C14 C13 . 1.499(2) yes
N1 O1 . 1.4033(16) yes
N4 O2 . 1.3956(18) yes
O1 H1 . .85(2) yes
O2 H2 . .82(2) yes
C2 H2A . .9600 ?
C2 H2B . .9600 ?
C2 H2C . .9600 ?
C2 H2D . .9600 ?
C2 H2E . .9600 ?
C2 H2F . .9600 ?
C4 H4A . .9600 ?
C4 H4B . .9600 ?
C4 H4C . .9600 ?
C6 C7 . 1.363(2) ?
C6 H6 . .9300 ?
C7 C8 . 1.403(2) ?
C7 H7 . .9300 ?
C8 C9 . 1.359(2) ?
C8 H8 . .9300 ?
C9 H9 . .9300 ?
C12 H12A . .9600 ?
C12 H12B . .9600 ?
C12 H12C . .9600 ?
C13 H13A . .9600 ?
C13 H13B . .9600 ?
C13 H13C . .9600 ?
C13 H13D . .9600 ?
C13 H13E . .9600 ?
C13 H13F . .9600 ?

loop_
_geom_hbond_atom_site_label_D
_geom_hbond_atom_site_label_H
_geom_hbond_atom_site_label_A
_geom_hbond_site_symmetry_A
_geom_hbond_distance_DH
_geom_hbond_distance_HA
_geom_hbond_distance_DA
_geom_hbond_angle_DHA
_geom_hbond_publ_flag
O1 H1 N2 1_546 .8539 2.0451 2.8977 176.30 yes
O2 H2 N3 . .8180 1.9917 2.8053 172.85 yes

loop_
_geom_torsion_atom_site_label_1
_geom_torsion_atom_site_label_2
_geom_torsion_atom_site_label_3
_geom_torsion_atom_site_label_4
_geom_torsion_site_symmetry_1
_geom_torsion
_geom_torsion_publ_flag
N2 C5 C10 N3 . 2.0(2) yes
C6 C5 C10 N3 . -178.67(13) ?
N2 C5 C10 C9 . -178.06(13) ?
C6 C5 C10 C9 . 1.3(2) ?
N2 C3 C11 N3 . 2.0(2) yes
C4 C3 C11 N3 . -177.63(13) ?
N2 C3 C11 C12 . -177.35(14) ?
C4 C3 C11 C12 . 3.0(2) ?
C1 C1 N1 O1 2_656 -179.87(14) ?
C2 C1 N1 O1 . .8(2) yes
C11 C3 N2 C5 . .1(2) ?
C4 C3 N2 C5 . 179.73(12) ?
C6 C5 N2 C3 . 178.68(13) ?
C10 C5 N2 C3 . -2.0(2) ?
C3 C11 N3 C10 . -2.0(2) ?
C12 C11 N3 C10 . 177.37(13) ?
C9 C10 N3 C11 . -179.87(13) ?
C5 C10 N3 C11 . .1(2) ?
C14 C14 N4 O2 2_664 179.87(16) ?
C13 C14 N4 O2 . -.8(2) yes
N2 C5 C6 C7 . 177.88(14) ?
C10 C5 C6 C7 . -1.5(2) ?
C5 C6 C7 C8 . .4(3) ?
C6 C7 C8 C9 . .9(3) ?
C7 C8 C9 C10 . -1.1(3) ?
N3 C10 C9 C8 . 179.93(14) ?
C5 C10 C9 C8 . .0(2) ?
